data_7123224
loop_
_publ_author_name
'Aldrich, Kelly E.'
'Odom, Aaron L.'

_publ_section_title
;
 A photochemical route to a square planar, ruthenium(iv)-bis(imide)
;
_journal_name_full 'Chemical Communications'
_journal_paper_doi 10.1039/C9CC01019J
_journal_year 2019
_chemical_formula_moiety '12(C15 H26 N P)'
_chemical_formula_sum 'C180 H312 N12 P12'
_chemical_formula_weight 3016.04
_chemical_name_systematic
;
 ?
;
_space_group_crystal_system orthorhombic
_space_group_IT_number 33
_space_group_name_Hall 'P 2c -2n'
_space_group_name_H-M_alt 'P n a 21'
_symmetry_space_group_name_Hall 'P 2c -2n'
_symmetry_space_group_name_H-M 'P n a 21'
_atom_sites_solution_hydrogens difmap
_atom_sites_solution_primary direct
_audit_creation_date 2019-01-31
_audit_creation_method
;
Olex2 1.2
(compiled 2018.05.29 svn.r3508 for OlexSys, GUI svn.r5506)
;
_audit_update_record
;
2019-02-02 deposited with the CCDC.    2019-03-18 downloaded from the CCDC.
;
_cell_angle_alpha 90
_cell_angle_beta 90
_cell_angle_gamma 90
_cell_formula_units_Z 1
_cell_length_a 13.4178(8)
_cell_length_b 20.5314(11)
_cell_length_c 17.4463(12)
_cell_measurement_reflns_used 4393
_cell_measurement_temperature 173(2)
_cell_measurement_theta_max 71.036
_cell_measurement_theta_min 3.934
_cell_volume 4806.2(5)
_computing_cell_refinement 'SAINT v8.34A (Bruker, 2013)'
_computing_data_reduction 'SAINT v8.34A (Bruker, 2013)'
_computing_molecular_graphics 'Olex2 (Dolomanov et al., 2009)'
_computing_publication_material 'Olex2 (Dolomanov et al., 2009)'
_computing_structure_refinement 'ShelXL (Sheldrick, 2015)'
_computing_structure_solution 'ShelXS (Sheldrick, 2008)'
_diffrn_ambient_temperature 173.01
_diffrn_detector_area_resol_mean 8
_diffrn_measured_fraction_theta_full 0.992
_diffrn_measured_fraction_theta_max 0.987
_diffrn_measurement_device_type 'Bruker P4'
_diffrn_measurement_method '\w scans'
_diffrn_radiation_monochromator graphite
_diffrn_radiation_type CuK\a
_diffrn_radiation_wavelength 1.54178
_diffrn_reflns_av_R_equivalents 0.1413
_diffrn_reflns_av_unetI/netI 0.1385
_diffrn_reflns_Laue_measured_fraction_full 0.992
_diffrn_reflns_Laue_measured_fraction_max 0.987
_diffrn_reflns_limit_h_max 16
_diffrn_reflns_limit_h_min -16
_diffrn_reflns_limit_k_max 22
_diffrn_reflns_limit_k_min -24
_diffrn_reflns_limit_l_max 21
_diffrn_reflns_limit_l_min -21
_diffrn_reflns_number 26930
_diffrn_reflns_point_group_measured_fraction_full 0.993
_diffrn_reflns_point_group_measured_fraction_max 0.988
_diffrn_reflns_theta_full 67.679
_diffrn_reflns_theta_max 72.196
_diffrn_reflns_theta_min 3.294
_diffrn_source 'sealed tube'
_exptl_absorpt_coefficient_mu 1.353
_exptl_absorpt_correction_T_max 0.7536
_exptl_absorpt_correction_T_min 0.6687
_exptl_absorpt_correction_type multi-scan
_exptl_absorpt_process_details
'SADABS-2012/1 (Bruker,2012) was used for absorption correction. wR2(int) was 0.0800 before and 0.0608 after correction. The Ratio of minimum to maximum transmission is 0.8873. The \l/2 correction factor is 0.0015.'
_exptl_crystal_colour colourless
_exptl_crystal_colour_primary colourless
_exptl_crystal_density_diffrn 1.042
_exptl_crystal_description block
_exptl_crystal_F_000 1656
_exptl_crystal_size_max 0.145
_exptl_crystal_size_mid 0.123
_exptl_crystal_size_min 0.093
_refine_diff_density_max 0.554
_refine_diff_density_min -0.393
_refine_diff_density_rms 0.061
_refine_ls_abs_structure_details
;
 Flack x determined using 1113 quotients [(I+)-(I-)]/[(I+)+(I-)]
 (Parsons and Flack (2004), Acta Cryst. A60, s61).
;
_refine_ls_abs_structure_Flack -0.03(7)
_refine_ls_extinction_method none
_refine_ls_goodness_of_fit_ref 1.032
_refine_ls_hydrogen_treatment constr
_refine_ls_matrix_type full
_refine_ls_number_parameters 404
_refine_ls_number_reflns 8822
_refine_ls_number_restraints 412
_refine_ls_restrained_S_all 1.036
_refine_ls_R_factor_all 0.2024
_refine_ls_R_factor_gt 0.0951
_refine_ls_shift/su_max 0.000
_refine_ls_shift/su_mean 0.000
_refine_ls_structure_factor_coef Fsqd
_refine_ls_weighting_details 'w=1/[\s^2^(Fo^2^)+(0.0959P)^2^+2.2610P] where P=(Fo^2^+2Fc^2^)/3'
_refine_ls_weighting_scheme calc
_refine_ls_wR_factor_gt 0.2092
_refine_ls_wR_factor_ref 0.2672
_reflns_Friedel_coverage 0.936
_reflns_Friedel_fraction_full 0.995
_reflns_Friedel_fraction_max 0.990
_reflns_number_gt 4032
_reflns_number_total 8822
_reflns_threshold_expression 'I > 2\s(I)'
_cod_data_source_file c9cc01019j2.cif
_cod_data_source_block pna21
_cod_database_code 7123224
_shelxl_version_number 2013-3
_shelx_space_group_comment
;
The symmetry employed for this shelxl refinement is uniquely defined
by the following loop, which should always be used as a source of
symmetry information in preference to the above space-group names.
They are only intended as comments.
;
_shelx_estimated_absorpt_t_max 0.885
_shelx_estimated_absorpt_t_min 0.828
_olex2_refinement_description
;
1. Twinned data refinement
 Scales: 0.49(10)
 0.51(10)
2. Fixed Uiso
 At 1.2 times of:
  All C(H) groups
 At 1.5 times of:
  All C(H,H,H) groups
3. Restrained distances
 C40B-C36B
 1.53 with sigma of 0.02
 C32B-C37B
 1.46 with sigma of 0.02
 C38B-C37B = C37B-C39B
 1.55 with sigma of 0.02
 C39B-C37B
 1.55 with sigma of 0.02
 C42B-C41B
 2.57 with sigma of 0.04
 C32B-C39B
 2.55 with sigma of 0.04
 C39B-C38B
 2.55 with sigma of 0.04
 C39B-C32B
 2.7 with sigma of 0.04
4. Uiso/Uaniso restraints and constraints
Uanis(C1) = Uanis(C2) = Uanis(C3) = Uanis(C4) = Uanis(C5) = Uanis(C6) =
Uanis(C16) = Uanis(C17) = Uanis(C18) = Uanis(C19) = Uanis(C20) = Uanis(C21)
Uanis(C15B) = Uanis(C14A) = Uanis(C14B) = Uanis(C13A) = Uanis(C13B) =
Uanis(C15A)
Uanis(C29A) = Uanis(C29B) = Uanis(C30B) = Uanis(C30A) = Uanis(C28A) =
Uanis(C28B)
Uanis(N3B) = Uanis(N3A)
Uanis(C36B) = Uanis(C31B) = Uanis(C32B) = Uanis(C33B) = Uanis(C34B) =
Uanis(C35B)
Uanis(C34A) = Uanis(C35A) = Uanis(C36A) = Uanis(C31A) = Uanis(C32A) =
Uanis(C33A)
5. Rigid body (RIGU) restrains
 C8, C9, C7, C2
 with sigma for 1-2 distances of 0.004 and sigma for 1-3 distances of 0.004
 C11, C10, C12, C6
 with sigma for 1-2 distances of 0.004 and sigma for 1-3 distances of 0.004
 C41B, C42B, C40B, C36B
 with sigma for 1-2 distances of 0.004 and sigma for 1-3 distances of 0.004
 C38B, C37B, C39B, C32B
 with sigma for 1-2 distances of 0.004 and sigma for 1-3 distances of 0.004
 C8, C7, C9, C2
 with sigma for 1-2 distances of 0.004 and sigma for 1-3 distances of 0.004
 C27, C25, C26, C21, C16, C17, C18, C19, C20, C22, C24, C23
 with sigma for 1-2 distances of 0.004 and sigma for 1-3 distances of 0.004
 C8, C7, C9, C2, C3, C4, C5, C6, C1, C10, C12, C11
 with sigma for 1-2 distances of 0.004 and sigma for 1-3 distances of 0.004
 C38B, C37B, C39B, C32B, C31B, C36B, C35B, C34B, C33B, C40B, C41B, C42B
 with sigma for 1-2 distances of 0.004 and sigma for 1-3 distances of 0.004
 C31A, P3, C45, N3A, C43, C44, N3B, C31B, C36A, C32A, C32B, C36B, C40A, C35A,
 C37A, C33A, C37B, C33B, C40B, C35B, C42A, C41A, C34A, C42B, C38A, C39A, C38B,
 C39B, C34B, C41B
 with sigma for 1-2 distances of 0.004 and sigma for 1-3 distances of 0.004
6. Others
 Fixed Sof: N3A(0.5) C28B(0.45) H28A(0.45) H28B(0.45) H28C(0.45) C37B(0.5)
 H37B(0.5) C14A(0.55) H14A(0.55) H14B(0.55) H14C(0.55) C40B(0.5) H40B(0.5)
 C15A(0.55) H15A(0.55) H15B(0.55) H15C(0.55) C30A(0.45) H30A(0.45) H30B(0.45)
 H30C(0.45) C32B(0.5) C33B(0.5) H33B(0.5) C34B(0.5) H34B(0.5) C35B(0.5)
 H35B(0.5) C36B(0.5) C31B(0.5) C13A(0.55) H13A(0.55) H13B(0.55) H13C(0.55)
 C29A(0.45) H29A(0.45) H29B(0.45) H29C(0.45) C42B(0.5) H42A(0.5) H42B(0.5)
 H42C(0.5) C41B(0.5) H41A(0.5) H41B(0.5) H41C(0.5) C38B(0.5) H38A(0.5)
 H38B(0.5) H38C(0.5) C15B(0.45) H15D(0.45) H15E(0.45) H15F(0.45) C14B(0.45)
 H14D(0.45) H14E(0.45) H14F(0.45) C13B(0.45) H13D(0.45) H13E(0.45) H13F(0.45)
 C39B(0.5) H39A(0.5) H39B(0.5) H39C(0.5) C28A(0.55) H28D(0.55) H28E(0.55)
 H28F(0.55) C30B(0.55) H30D(0.55) H30E(0.55) H30F(0.55) C29B(0.55) H29D(0.55)
 H29E(0.55) H29F(0.55) N3B(0.5) C40A(0.5) H40A(0.5) C42A(0.5) H42D(0.5)
 H42E(0.5) H42F(0.5) C37A(0.5) H37A(0.5) C38A(0.5) H38D(0.5) H38E(0.5)
 H38F(0.5) C41A(0.5) H41D(0.5) H41E(0.5) H41F(0.5) C34A(0.5) H34A(0.5)
 C35A(0.5) H35A(0.5) C36A(0.5) C31A(0.5) C32A(0.5) C33A(0.5) H33A(0.5)
 C39A(0.5) H39D(0.5) H39E(0.5) H39F(0.5)
7.a Riding coordinates:
 C20(H20), C19(H19), C18(H18), C4(H4), C5(H5), C3(H3), C45(H45A,H45B,H45C),
 C10(H10), C28B(H28A,H28B,H28C), C37B(H37B), C14A(H14A,H14B,H14C), C7(H7),
 C40B(H40B), C15A(H15A,H15B,H15C), C30A(H30A,H30B,H30C), C43(H43A,H43B,H43C),
 C25(H25), C22(H22), C33B(H33B), C34B(H34B), C35B(H35B), C44(H44A,H44B,H44C),
 C13A(H13A,H13B,H13C), C29A(H29A,H29B,H29C), C12(H12A,H12B,H12C), C23(H23A,H23B,
 H23C), C11(H11A,H11B,H11C), C8(H8A,H8B,H8C), C9(H9A,H9B,H9C), C24(H24A,H24B,
 H24C), C27(H27A,H27B,H27C), C26(H26A,H26B,H26C), C42B(H42A,H42B,H42C),
 C41B(H41A,H41B,H41C), C38B(H38A,H38B,H38C), C15B(H15D,H15E,H15F), C14B(H14D,
 H14E,H14F), C13B(H13D,H13E,H13F), C39B(H39A,H39B,H39C), C28A(H28D,H28E,H28F),
 C30B(H30D,H30E,H30F), C29B(H29D,H29E,H29F), C40A(H40A), C42A(H42D,H42E,H42F),
 C37A(H37A), C38A(H38D,H38E,H38F), C41A(H41D,H41E,H41F), C34A(H34A), C35A(H35A),
  C33A(H33A), C39A(H39D,H39E,H39F)
7.b Fitted hexagon refined as free rotating group:
 C4(C5,C6,C1,C2,C3), C32B(C33B,C34B,C35B,C36B,C31B), C34A(C35A,C36A,C31A,C32A,
 C33A)
;
_olex2_submission_special_instructions 'No special instructions were received'

loop_
_space_group_symop_operation_xyz
'x, y, z'
'-x, -y, z+1/2'
'-x+1/2, y+1/2, z+1/2'
'x+1/2, -y+1/2, z'

loop_
_atom_site_label
_atom_site_type_symbol
_atom_site_fract_x
_atom_site_fract_y
_atom_site_fract_z
_atom_site_U_iso_or_equiv
_atom_site_adp_type
_atom_site_occupancy
_atom_site_site_symmetry_order
_atom_site_calc_flag
_atom_site_refinement_flags_posn
_atom_site_refinement_flags_adp
_atom_site_refinement_flags_occupancy
_atom_site_disorder_assembly
_atom_site_disorder_group
P1 P -0.44802(14) -0.54800(9) -0.3516(4) 0.0496(7) Uani 1 1 d . . . . .
P2 P -0.77079(15) -0.67430(9) -0.3508(4) 0.0468(6) Uani 1 1 d . . . . .
P3 P 0.06977(16) -0.37601(10) -0.3514(5) 0.0699(10) Uani 1 1 d . U . . .
N1 N -0.5444(4) -0.5064(3) -0.3518(9) 0.0374(16) Uani 1 1 d . . . . .
C16 C -0.6534(5) -0.7814(3) -0.3508(13) 0.0422(6) Uani 1 1 d . U . . .
N2 N -0.6747(4) -0.7154(3) -0.3515(10) 0.0433(17) Uani 1 1 d . . . . .
C21 C -0.6341(10) -0.8160(7) -0.2814(9) 0.0422(6) Uani 1 1 d . U . . .
C17 C -0.6435(10) -0.8143(7) -0.4197(9) 0.0422(6) Uani 1 1 d . U . . .
C20 C -0.6134(8) -0.8763(5) -0.2782(8) 0.0422(6) Uani 1 1 d . U . . .
H20 H -0.6136 -0.8974 -0.2298 0.051 Uiso 1 1 d R . . . .
C19 C -0.5909(6) -0.9125(4) -0.3432(9) 0.0422(6) Uani 1 1 d . U . . .
H19 H -0.5686 -0.9562 -0.3387 0.051 Uiso 1 1 d R . . . .
C18 C -0.6014(8) -0.8839(5) -0.4138(8) 0.0422(6) Uani 1 1 d . U . . .
H18 H -0.5827 -0.9068 -0.4589 0.051 Uiso 1 1 d R . . . .
C4 C -0.6162(4) -0.30813(15) -0.3437(5) 0.0422(6) Uani 1 1 d . U . . .
H4 H -0.6350 -0.2636 -0.3414 0.051 Uiso 1 1 d R . . . .
C5 C -0.5978(6) -0.3425(4) -0.2765(5) 0.0422(6) Uani 1 1 d G U . . .
H5 H -0.6040 -0.3213 -0.2283 0.051 Uiso 1 1 d R . . . .
C6 C -0.5702(6) -0.4077(4) -0.2798(6) 0.0422(6) Uani 1 1 d G U . . .
C1 C -0.5611(4) -0.43853(15) -0.3504(7) 0.0422(6) Uani 1 1 d G U . . .
C2 C -0.5796(6) -0.4042(4) -0.4176(6) 0.0422(6) Uani 1 1 d G U . . .
C3 C -0.6071(6) -0.3390(4) -0.4142(5) 0.0422(6) Uani 1 1 d G U . . .
H3 H -0.6197 -0.3156 -0.4602 0.051 Uiso 1 1 d R . . . .
C45 C 0.0970(16) -0.3262(9) -0.4303(13) 0.084(5) Uani 1 1 d . U . . .
H45A H 0.0929 -0.3518 -0.4775 0.125 Uiso 1 1 d R . . . .
H45B H 0.1644 -0.3084 -0.4248 0.125 Uiso 1 1 d R . . . .
H45C H 0.0488 -0.2904 -0.4325 0.125 Uiso 1 1 d R . . . .
C10 C -0.5676(16) -0.4399(8) -0.2075(9) 0.063(4) Uani 1 1 d . U . . .
H10 H -0.5221 -0.4779 -0.2156 0.075 Uiso 1 1 d R . . . .
N3A N -0.034(2) -0.4118(15) -0.3282(16) 0.038(2) Uani 0.5 1 d . U P A 1
C28B C -0.879(3) -0.7168(19) -0.323(3) 0.060(3) Uani 0.45 1 d . . P B 1
H28A H -0.8750 -0.7272 -0.2680 0.089 Uiso 0.45 1 d R . P B 1
H28B H -0.8845 -0.7573 -0.3523 0.089 Uiso 0.45 1 d R . P B 1
H28C H -0.9381 -0.6898 -0.3322 0.089 Uiso 0.45 1 d R . P B 1
C37B C -0.1262(18) -0.3812(12) -0.5171(13) 0.044(5) Uani 0.5 1 d D U P A 2
H37B H -0.0543 -0.3854 -0.5029 0.053 Uiso 0.5 1 d R . P A 2
C14A C -0.3467(19) -0.5093(12) -0.2882(16) 0.0455(19) Uani 0.55 1 d . . P C 1
H14A H -0.3768 -0.4923 -0.2411 0.068 Uiso 0.55 1 d R . P C 1
H14B H -0.3145 -0.4737 -0.3162 0.068 Uiso 0.55 1 d R . P C 1
H14C H -0.2969 -0.5424 -0.2751 0.068 Uiso 0.55 1 d R . P C 1
C7 C -0.5628(17) -0.4416(10) -0.4978(10) 0.075(5) Uani 1 1 d . U . . .
H7 H -0.5241 -0.4823 -0.4877 0.090 Uiso 1 1 d R . . . .
C40B C -0.138(3) -0.3924(18) -0.2258(16) 0.062(7) Uani 0.5 1 d D U P A 2
H40B H -0.0676 -0.4077 -0.2337 0.074 Uiso 0.5 1 d R . P A 2
C15A C -0.4716(19) -0.6173(12) -0.2832(15) 0.0455(19) Uani 0.55 1 d . . P C 1
H15A H -0.5193 -0.6478 -0.3061 0.068 Uiso 0.55 1 d R . P C 1
H15B H -0.4990 -0.6001 -0.2352 0.068 Uiso 0.55 1 d R . P C 1
H15C H -0.4089 -0.6400 -0.2727 0.068 Uiso 0.55 1 d R . P C 1
C30A C -0.7416(17) -0.6076(13) -0.276(2) 0.060(3) Uani 0.45 1 d . . P B 1
H30A H -0.6854 -0.5812 -0.2941 0.089 Uiso 0.45 1 d R . P B 1
H30B H -0.7243 -0.6282 -0.2274 0.089 Uiso 0.45 1 d R . P B 1
H30C H -0.8002 -0.5798 -0.2694 0.089 Uiso 0.45 1 d R . P B 1
C43 C 0.1610(7) -0.4383(5) -0.3624(19) 0.115(6) Uani 1 1 d . U . . .
H43A H 0.1471 -0.4642 -0.4084 0.173 Uiso 1 1 d R . . . .
H43B H 0.1590 -0.4666 -0.3171 0.173 Uiso 1 1 d R . . . .
H43C H 0.2273 -0.4185 -0.3668 0.173 Uiso 1 1 d R . . . .
C25 C -0.6637(16) -0.7819(9) -0.2069(10) 0.068(4) Uani 1 1 d . U . . .
H25 H -0.7203 -0.7526 -0.2210 0.082 Uiso 1 1 d R . . . .
C22 C -0.6484(15) -0.7804(10) -0.4956(10) 0.070(4) Uani 1 1 d . U . . .
H22 H -0.6739 -0.7352 -0.4871 0.084 Uiso 1 1 d R . . . .
C32B C -0.1776(13) -0.3681(10) -0.4425(10) 0.042(3) Uani 0.5 1 d D U P A 2
C33B C -0.2743(13) -0.3439(9) -0.4404(9) 0.042(3) Uani 0.5 1 d G U P A 2
H33B H -0.3078 -0.3336 -0.4868 0.051 Uiso 0.5 1 d R . P A 2
C34B C -0.3219(9) -0.3347(9) -0.3705(11) 0.042(3) Uani 0.5 1 d G U P A 2
H34B H -0.3879 -0.3181 -0.3691 0.051 Uiso 0.5 1 d R . P A 2
C35B C -0.2728(12) -0.3498(9) -0.3026(9) 0.042(3) Uani 0.5 1 d G U P A 2
H35B H -0.3053 -0.3435 -0.2548 0.051 Uiso 0.5 1 d R . P A 2
C36B C -0.1761(12) -0.3741(10) -0.3046(10) 0.042(3) Uani 0.5 1 d DG U P A 2
C31B C -0.1285(10) -0.3833(10) -0.3746(12) 0.042(3) Uani 0.5 1 d G U P A 2
C44 C 0.1011(12) -0.3226(9) -0.2710(12) 0.070(5) Uani 1 1 d . U . . .
H44A H 0.1672 -0.3036 -0.2794 0.105 Uiso 1 1 d R . . . .
H44B H 0.1016 -0.3481 -0.2235 0.105 Uiso 1 1 d R . . . .
H44C H 0.0515 -0.2878 -0.2670 0.105 Uiso 1 1 d R . . . .
C13A C -0.3989(17) -0.5881(10) -0.4221(14) 0.0455(19) Uani 0.55 1 d . . P C 1
H13A H -0.3865 -0.5584 -0.4650 0.068 Uiso 0.55 1 d R . P C 1
H13B H -0.4443 -0.6227 -0.4385 0.068 Uiso 0.55 1 d R . P C 1
H13C H -0.3357 -0.6072 -0.4052 0.068 Uiso 0.55 1 d R . P C 1
C29A C -0.7997(19) -0.6413(12) -0.450(2) 0.060(3) Uani 0.45 1 d . . P B 1
H29A H -0.8286 -0.6759 -0.4816 0.089 Uiso 0.45 1 d R . P B 1
H29B H -0.7381 -0.6256 -0.4739 0.089 Uiso 0.45 1 d R . P B 1
H29C H -0.8472 -0.6052 -0.4457 0.089 Uiso 0.45 1 d R . P B 1
C12 C -0.5117(18) -0.3951(10) -0.1420(11) 0.101(7) Uani 1 1 d . U . . .
H12A H -0.5571 -0.3608 -0.1243 0.152 Uiso 1 1 d R . . . .
H12B H -0.4519 -0.3751 -0.1642 0.152 Uiso 1 1 d R . . . .
H12C H -0.4926 -0.4227 -0.0986 0.152 Uiso 1 1 d R . . . .
C23 C -0.717(2) -0.8140(13) -0.5496(13) 0.132(10) Uani 1 1 d . U . . .
H23A H -0.7129 -0.7935 -0.6002 0.197 Uiso 1 1 d R . . . .
H23B H -0.7856 -0.8106 -0.5303 0.197 Uiso 1 1 d R . . . .
H23C H -0.6984 -0.8600 -0.5537 0.197 Uiso 1 1 d R . . . .
C11 C -0.655(2) -0.4672(13) -0.1775(16) 0.133(9) Uani 1 1 d . U . . .
H11A H -0.7026 -0.4325 -0.1646 0.200 Uiso 1 1 d R . . . .
H11B H -0.6397 -0.4924 -0.1314 0.200 Uiso 1 1 d R . . . .
H11C H -0.6854 -0.4960 -0.2160 0.200 Uiso 1 1 d R . . . .
C8 C -0.5090(19) -0.4033(11) -0.5524(11) 0.116(8) Uani 1 1 d . U . . .
H8A H -0.4576 -0.3777 -0.5263 0.175 Uiso 1 1 d R . . . .
H8B H -0.5555 -0.3739 -0.5785 0.175 Uiso 1 1 d R . . . .
H8C H -0.4776 -0.4321 -0.5902 0.175 Uiso 1 1 d R . . . .
C9 C -0.6700(18) -0.4613(11) -0.5288(14) 0.110(7) Uani 1 1 d . U . . .
H9A H -0.7093 -0.4217 -0.5376 0.165 Uiso 1 1 d R . . . .
H9B H -0.7040 -0.4888 -0.4910 0.165 Uiso 1 1 d R . . . .
H9C H -0.6628 -0.4852 -0.5770 0.165 Uiso 1 1 d R . . . .
C24 C -0.5483(14) -0.7756(11) -0.5456(10) 0.122(7) Uani 1 1 d . U . . .
H24A H -0.5190 -0.8191 -0.5508 0.183 Uiso 1 1 d R . . . .
H24B H -0.5008 -0.7466 -0.5201 0.183 Uiso 1 1 d R . . . .
H24C H -0.5641 -0.7583 -0.5966 0.183 Uiso 1 1 d R . . . .
C27 C -0.5827(14) -0.7388(8) -0.1859(10) 0.099(6) Uani 1 1 d . U . . .
H27A H -0.5741 -0.7056 -0.2258 0.149 Uiso 1 1 d R . . . .
H27B H -0.5211 -0.7641 -0.1808 0.149 Uiso 1 1 d R . . . .
H27C H -0.5982 -0.7176 -0.1370 0.149 Uiso 1 1 d R . . . .
C26 C -0.702(2) -0.8233(12) -0.1442(13) 0.117(8) Uani 1 1 d . U . . .
H26A H -0.6491 -0.8529 -0.1270 0.175 Uiso 1 1 d R . . . .
H26B H -0.7588 -0.8487 -0.1626 0.175 Uiso 1 1 d R . . . .
H26C H -0.7230 -0.7957 -0.1013 0.175 Uiso 1 1 d R . . . .
C42B C -0.202(4) -0.4574(18) -0.204(3) 0.114(16) Uani 0.5 1 d D U P A 2
H42A H -0.2704 -0.4451 -0.1898 0.171 Uiso 0.5 1 d R . P A 2
H42B H -0.1705 -0.4795 -0.1602 0.171 Uiso 0.5 1 d R . P A 2
H42C H -0.2037 -0.4869 -0.2478 0.171 Uiso 0.5 1 d R . P A 2
C41B C -0.132(3) -0.3434(16) -0.1733(19) 0.083(11) Uani 0.5 1 d D U P A 2
H41A H -0.1034 -0.3047 -0.1977 0.125 Uiso 0.5 1 d R . P A 2
H41B H -0.0896 -0.3570 -0.1305 0.125 Uiso 0.5 1 d R . P A 2
H41C H -0.1989 -0.3330 -0.1540 0.125 Uiso 0.5 1 d R . P A 2
C38B C -0.126(4) -0.3286(16) -0.580(2) 0.103(13) Uani 0.5 1 d D U P A 2
H38A H -0.1930 -0.3241 -0.6009 0.154 Uiso 0.5 1 d R . P A 2
H38B H -0.0798 -0.3412 -0.6213 0.154 Uiso 0.5 1 d R . P A 2
H38C H -0.1040 -0.2870 -0.5581 0.154 Uiso 0.5 1 d R . P A 2
C15B C -0.388(2) -0.5789(13) -0.2761(19) 0.0455(19) Uani 0.45 1 d . . P C 2
H15D H -0.3763 -0.6256 -0.2840 0.068 Uiso 0.45 1 d R . P C 2
H15E H -0.4283 -0.5725 -0.2300 0.068 Uiso 0.45 1 d R . P C 2
H15F H -0.3234 -0.5568 -0.2697 0.068 Uiso 0.45 1 d R . P C 2
C14B C -0.343(2) -0.5050(14) -0.4023(19) 0.0455(19) Uani 0.45 1 d . . P C 2
H14D H -0.3397 -0.4598 -0.3846 0.068 Uiso 0.45 1 d R . P C 2
H14E H -0.3556 -0.5058 -0.4576 0.068 Uiso 0.45 1 d R . P C 2
H14F H -0.2800 -0.5270 -0.3912 0.068 Uiso 0.45 1 d R . P C 2
C13B C -0.481(2) -0.6161(14) -0.4255(18) 0.0455(19) Uani 0.45 1 d . . P C 2
H13D H -0.5118 -0.5964 -0.4710 0.068 Uiso 0.45 1 d R . P C 2
H13E H -0.5285 -0.6468 -0.4022 0.068 Uiso 0.45 1 d R . P C 2
H13F H -0.4207 -0.6395 -0.4404 0.068 Uiso 0.45 1 d R . P C 2
C39B C -0.154(3) -0.4500(14) -0.552(2) 0.102(14) Uani 0.5 1 d D U P A 2
H39A H -0.1593 -0.4821 -0.5103 0.153 Uiso 0.5 1 d R . P A 2
H39B H -0.1013 -0.4633 -0.5873 0.153 Uiso 0.5 1 d R . P A 2
H39C H -0.2174 -0.4470 -0.5790 0.153 Uiso 0.5 1 d R . P A 2
C28A C -0.886(2) -0.7176(15) -0.371(2) 0.060(3) Uani 0.55 1 d . . P B 2
H28D H -0.8915 -0.7554 -0.3370 0.089 Uiso 0.55 1 d R . P B 2
H28E H -0.8866 -0.7321 -0.4245 0.089 Uiso 0.55 1 d R . P B 2
H28F H -0.9429 -0.6884 -0.3620 0.089 Uiso 0.55 1 d R . P B 2
C30B C -0.8018(16) -0.6248(10) -0.2736(18) 0.060(3) Uani 0.55 1 d . . P B 2
H30D H -0.7708 -0.5819 -0.2800 0.089 Uiso 0.55 1 d R . P B 2
H30E H -0.7779 -0.6448 -0.2260 0.089 Uiso 0.55 1 d R . P B 2
H30F H -0.8744 -0.6198 -0.2712 0.089 Uiso 0.55 1 d R . P B 2
C29B C -0.7666(14) -0.6096(11) -0.4146(19) 0.060(3) Uani 0.55 1 d . . P B 2
H29D H -0.7330 -0.6232 -0.4618 0.089 Uiso 0.55 1 d R . P B 2
H29E H -0.7299 -0.5735 -0.3912 0.089 Uiso 0.55 1 d R . P B 2
H29F H -0.8346 -0.5955 -0.4266 0.089 Uiso 0.55 1 d R . P B 2
N3B N -0.033(2) -0.4100(14) -0.3725(16) 0.038(2) Uani 0.5 1 d . U P A 2
C40A C -0.113(2) -0.3889(16) -0.1780(18) 0.056(6) Uani 0.5 1 d . U P A 1
H40A H -0.0399 -0.3839 -0.1852 0.067 Uiso 0.5 1 d R . P A 1
C42A C -0.135(4) -0.4512(16) -0.161(2) 0.087(11) Uani 0.5 1 d . U P A 1
H42D H -0.0784 -0.4705 -0.1332 0.130 Uiso 0.5 1 d R . P A 1
H42E H -0.1462 -0.4755 -0.2084 0.130 Uiso 0.5 1 d R . P A 1
H42F H -0.1945 -0.4532 -0.1288 0.130 Uiso 0.5 1 d R . P A 1
C37A C -0.148(3) -0.3909(16) -0.4692(18) 0.054(6) Uani 0.5 1 d . U P A 1
H37A H -0.0741 -0.3932 -0.4662 0.065 Uiso 0.5 1 d R . P A 1
C38A C -0.190(2) -0.4536(14) -0.507(2) 0.055(7) Uani 0.5 1 d . U P A 1
H38D H -0.1975 -0.4872 -0.4671 0.082 Uiso 0.5 1 d R . P A 1
H38E H -0.1437 -0.4693 -0.5462 0.082 Uiso 0.5 1 d R . P A 1
H38F H -0.2545 -0.4441 -0.5296 0.082 Uiso 0.5 1 d R . P A 1
C41A C -0.149(4) -0.3456(18) -0.116(2) 0.101(12) Uani 0.5 1 d . U P A 1
H41D H -0.2196 -0.3535 -0.1053 0.151 Uiso 0.5 1 d R . P A 1
H41E H -0.1395 -0.3001 -0.1313 0.151 Uiso 0.5 1 d R . P A 1
H41F H -0.1096 -0.3545 -0.0698 0.151 Uiso 0.5 1 d R . P A 1
C34A C -0.3248(10) -0.3341(10) -0.3150(11) 0.047(3) Uani 0.5 1 d . U P A 1
H34A H -0.3906 -0.3175 -0.3102 0.056 Uiso 0.5 1 d R . P A 1
C35A C -0.2665(14) -0.3433(10) -0.2501(9) 0.047(3) Uani 0.5 1 d G U P A 1
H35A H -0.2924 -0.3330 -0.2009 0.056 Uiso 0.5 1 d R . P A 1
C36A C -0.1702(14) -0.3676(11) -0.2571(11) 0.047(3) Uani 0.5 1 d G U P A 1
C31A C -0.1323(10) -0.3828(11) -0.3291(13) 0.047(3) Uani 0.5 1 d G U P A 1
C32A C -0.1906(12) -0.3736(10) -0.3940(10) 0.047(3) Uani 0.5 1 d G U P A 1
C33A C -0.2869(12) -0.3493(10) -0.3870(10) 0.047(3) Uani 0.5 1 d G U P A 1
H33A H -0.3267 -0.3430 -0.4314 0.056 Uiso 0.5 1 d R . P A 1
C39A C -0.183(3) -0.3362(18) -0.536(2) 0.102(12) Uani 0.5 1 d . U P A 1
H39D H -0.1712 -0.3539 -0.5870 0.153 Uiso 0.5 1 d R . P A 1
H39E H -0.1442 -0.2960 -0.5292 0.153 Uiso 0.5 1 d R . P A 1
H39F H -0.2539 -0.3266 -0.5293 0.153 Uiso 0.5 1 d R . P A 1

loop_
_atom_site_aniso_label
_atom_site_aniso_U_11
_atom_site_aniso_U_22
_atom_site_aniso_U_33
_atom_site_aniso_U_23
_atom_site_aniso_U_13
_atom_site_aniso_U_12
P1 0.0309(10) 0.0251(9) 0.093(2) 0.003(3) -0.002(3) 0.0028(7)
P2 0.0391(11) 0.0289(10) 0.0724(17) 0.015(3) 0.002(3) 0.0015(8)
P3 0.0333(10) 0.0339(11) 0.142(3) -0.010(4) 0.004(4) -0.0025(8)
N1 0.033(3) 0.033(3) 0.046(4) -0.008(7) -0.017(7) 0.007(2)
C16 0.0387(12) 0.0355(12) 0.0524(13) -0.002(2) 0.001(2) 0.0041(9)
N2 0.038(3) 0.029(3) 0.063(5) -0.001(9) 0.006(9) -0.006(2)
C21 0.0387(12) 0.0355(12) 0.0524(13) -0.002(2) 0.001(2) 0.0041(9)
C17 0.0387(12) 0.0355(12) 0.0524(13) -0.002(2) 0.001(2) 0.0041(9)
C20 0.0387(12) 0.0355(12) 0.0524(13) -0.002(2) 0.001(2) 0.0041(9)
C19 0.0387(12) 0.0355(12) 0.0524(13) -0.002(2) 0.001(2) 0.0041(9)
C18 0.0387(12) 0.0355(12) 0.0524(13) -0.002(2) 0.001(2) 0.0041(9)
C4 0.0387(12) 0.0355(12) 0.0524(13) -0.002(2) 0.001(2) 0.0041(9)
C5 0.0387(12) 0.0355(12) 0.0524(13) -0.002(2) 0.001(2) 0.0041(9)
C6 0.0387(12) 0.0355(12) 0.0524(13) -0.002(2) 0.001(2) 0.0041(9)
C1 0.0387(12) 0.0355(12) 0.0524(13) -0.002(2) 0.001(2) 0.0041(9)
C2 0.0387(12) 0.0355(12) 0.0524(13) -0.002(2) 0.001(2) 0.0041(9)
C3 0.0387(12) 0.0355(12) 0.0524(13) -0.002(2) 0.001(2) 0.0041(9)
C45 0.074(12) 0.078(10) 0.099(10) -0.018(8) 0.017(9) -0.017(8)
C10 0.119(13) 0.033(7) 0.036(6) -0.012(5) 0.017(6) 0.021(6)
N3A 0.033(3) 0.034(4) 0.047(7) -0.008(8) 0.000(6) -0.003(2)
C28B 0.030(4) 0.039(4) 0.110(9) -0.001(8) -0.014(7) 0.001(3)
C37B 0.022(9) 0.061(13) 0.049(9) -0.016(8) 0.009(8) -0.019(9)
C14A 0.047(4) 0.036(4) 0.054(5) 0.013(7) -0.002(7) 0.001(3)
C7 0.105(13) 0.075(10) 0.045(7) -0.013(6) -0.007(7) 0.006(8)
C40B 0.067(15) 0.066(14) 0.052(9) 0.001(8) 0.003(8) 0.000(11)
C15A 0.047(4) 0.036(4) 0.054(5) 0.013(7) -0.002(7) 0.001(3)
C30A 0.030(4) 0.039(4) 0.110(9) -0.001(8) -0.014(7) 0.001(3)
C43 0.038(5) 0.059(6) 0.25(2) -0.027(12) -0.001(11) 0.008(4)
C25 0.109(11) 0.050(8) 0.046(6) -0.005(6) 0.000(6) 0.019(7)
C22 0.106(11) 0.058(9) 0.045(6) -0.003(6) -0.010(6) -0.003(8)
C32B 0.035(4) 0.034(6) 0.058(6) -0.004(5) 0.007(5) -0.010(4)
C33B 0.035(4) 0.034(6) 0.058(6) -0.004(5) 0.007(5) -0.010(4)
C34B 0.035(4) 0.034(6) 0.058(6) -0.004(5) 0.007(5) -0.010(4)
C35B 0.035(4) 0.034(6) 0.058(6) -0.004(5) 0.007(5) -0.010(4)
C36B 0.035(4) 0.034(6) 0.058(6) -0.004(5) 0.007(5) -0.010(4)
C31B 0.035(4) 0.034(6) 0.058(6) -0.004(5) 0.007(5) -0.010(4)
C44 0.046(9) 0.088(10) 0.075(8) 0.010(8) 0.012(7) -0.024(8)
C13A 0.047(4) 0.036(4) 0.054(5) 0.013(7) -0.002(7) 0.001(3)
C29A 0.030(4) 0.039(4) 0.110(9) -0.001(8) -0.014(7) 0.001(3)
C12 0.154(16) 0.093(13) 0.057(10) -0.033(9) -0.002(9) 0.019(11)
C23 0.164(17) 0.18(2) 0.053(10) 0.029(11) -0.037(11) -0.068(16)
C11 0.178(17) 0.14(2) 0.085(14) 0.016(13) 0.039(12) -0.046(14)
C8 0.180(19) 0.119(15) 0.051(9) -0.032(9) 0.017(10) -0.042(14)
C9 0.144(14) 0.088(13) 0.098(15) 0.002(11) -0.044(11) -0.032(11)
C24 0.119(12) 0.183(19) 0.065(10) 0.025(12) 0.008(9) -0.045(11)
C27 0.124(13) 0.096(10) 0.078(11) -0.032(9) -0.030(9) -0.012(9)
C26 0.175(19) 0.119(14) 0.056(10) -0.011(9) 0.024(11) -0.017(13)
C42B 0.18(4) 0.083(17) 0.08(2) 0.009(14) 0.01(2) -0.05(2)
C41B 0.14(3) 0.073(16) 0.041(12) 0.005(11) 0.003(13) -0.014(16)
C38B 0.16(4) 0.090(16) 0.059(14) -0.004(12) 0.008(15) -0.046(17)
C15B 0.047(4) 0.036(4) 0.054(5) 0.013(7) -0.002(7) 0.001(3)
C14B 0.047(4) 0.036(4) 0.054(5) 0.013(7) -0.002(7) 0.001(3)
C13B 0.047(4) 0.036(4) 0.054(5) 0.013(7) -0.002(7) 0.001(3)
C39B 0.13(3) 0.083(14) 0.088(19) -0.039(13) 0.06(2) -0.058(16)
C28A 0.030(4) 0.039(4) 0.110(9) -0.001(8) -0.014(7) 0.001(3)
C30B 0.030(4) 0.039(4) 0.110(9) -0.001(8) -0.014(7) 0.001(3)
C29B 0.030(4) 0.039(4) 0.110(9) -0.001(8) -0.014(7) 0.001(3)
N3B 0.033(3) 0.034(4) 0.047(7) -0.008(8) 0.000(6) -0.003(2)
C40A 0.050(13) 0.060(12) 0.057(10) -0.013(9) -0.009(9) -0.006(10)
C42A 0.12(3) 0.063(12) 0.080(18) -0.001(11) -0.032(17) -0.017(12)
C37A 0.056(12) 0.049(12) 0.058(10) -0.009(8) 0.000(8) -0.020(9)
C38A 0.044(13) 0.053(12) 0.068(16) -0.006(10) -0.017(12) -0.005(9)
C41A 0.14(3) 0.092(18) 0.075(15) -0.023(13) 0.002(15) 0.004(18)
C34A 0.037(5) 0.039(7) 0.064(7) -0.011(6) -0.004(5) -0.005(4)
C35A 0.037(5) 0.039(7) 0.064(7) -0.011(6) -0.004(5) -0.005(4)
C36A 0.037(5) 0.039(7) 0.064(7) -0.011(6) -0.004(5) -0.005(4)
C31A 0.037(5) 0.039(7) 0.064(7) -0.011(6) -0.004(5) -0.005(4)
C32A 0.037(5) 0.039(7) 0.064(7) -0.011(6) -0.004(5) -0.005(4)
C33A 0.037(5) 0.039(7) 0.064(7) -0.011(6) -0.004(5) -0.005(4)
C39A 0.14(3) 0.086(16) 0.083(16) 0.017(13) -0.001(16) -0.006(15)

loop_
_atom_type_symbol
_atom_type_description
_atom_type_scat_dispersion_real
_atom_type_scat_dispersion_imag
_atom_type_scat_source
C C 0.0181 0.0091 'International Tables Vol C Tables 4.2.6.8 and 6.1.1.4'
H H 0.0000 0.0000 'International Tables Vol C Tables 4.2.6.8 and 6.1.1.4'
N N 0.0311 0.0180 'International Tables Vol C Tables 4.2.6.8 and 6.1.1.4'
P P 0.2955 0.4335 'International Tables Vol C Tables 4.2.6.8 and 6.1.1.4'

loop_
_geom_angle_atom_site_label_1
_geom_angle_atom_site_label_2
_geom_angle_atom_site_label_3
_geom_angle
N1 P1 C14A 111.3(9)
N1 P1 C15A 106.0(9)
N1 P1 C13A 128.2(11)
N1 P1 C15B 127.9(13)
N1 P1 C14B 111.4(10)
N1 P1 C13B 101.7(10)
C15A P1 C14A 93.8(11)
C13A P1 C14A 111.0(12)
C13A P1 C15A 99.6(11)
C15B P1 C14B 100.7(14)
C15B P1 C13B 111.1(13)
C14B P1 C13B 101.4(14)
N2 P2 C28B 114.8(13)
N2 P2 C30A 102.9(9)
N2 P2 C29A 111.1(11)
N2 P2 C28A 116.3(10)
N2 P2 C30B 121.7(10)
N2 P2 C29B 112.9(9)
C28B P2 C30A 109.3(17)
C28B P2 C29A 105.2(16)
C29A P2 C30A 113.7(12)
C30B P2 C28A 103.3(14)
C29B P2 C28A 106.1(13)
C29B P2 C30B 93.3(11)
C45 P3 C43 101.1(12)
C45 P3 C44 101.8(5)
N3A P3 C45 129.6(14)
N3A P3 C43 106.9(12)
N3A P3 C44 106.0(12)
C43 P3 C44 110.8(11)
N3B P3 C45 104.8(14)
N3B P3 C43 104.9(12)
N3B P3 C44 129.8(12)
C1 N1 P1 132.5(5)
N2 C16 C21 122.0(18)
C17 C16 N2 119.3(19)
C17 C16 C21 118.4(7)
C16 N2 P2 135.1(5)
C16 C21 C25 116.5(13)
C20 C21 C16 124.2(15)
C20 C21 C25 117.7(15)
C16 C17 C18 115.5(13)
C16 C17 C22 122.5(14)
C22 C17 C18 120.4(14)
C21 C20 C19 122.2(14)
C18 C19 C20 118.8(7)
C19 C18 C17 119.6(12)
C5 C4 C3 120.0
C6 C5 C4 120.0
C5 C6 C1 120.0
C5 C6 C10 114.6(9)
C1 C6 C10 124.7(9)
C6 C1 N1 118.6(10)
C6 C1 C2 120.0
C2 C1 N1 121.0(10)
C1 C2 C7 117.8(10)
C3 C2 C1 120.0
C3 C2 C7 122.2(10)
C2 C3 C4 120.0
C6 C10 C12 111.4(14)
C11 C10 C6 119.6(19)
C11 C10 C12 110.3(17)
C31A N3A P3 126(2)
C32B C37B C38B 120(2)
C32B C37B C39B 112.5(18)
C38B C37B C39B 111(2)
C8 C7 C2 112.8(16)
C8 C7 C9 111.7(19)
C9 C7 C2 106.9(16)
C36B C40B C42B 104(3)
C41B C40B C36B 116(3)
C41B C40B C42B 118(3)
C27 C25 C21 107.4(15)
C27 C25 C26 115.1(18)
C26 C25 C21 117.1(17)
C17 C22 C24 118.2(16)
C23 C22 C17 111.9(17)
C23 C22 C24 101.7(19)
C33B C32B C37B 121.1(17)
C33B C32B C31B 120.0
C31B C32B C37B 118.9(17)
C34B C33B C32B 120.0
C33B C34B C35B 120.0
C36B C35B C34B 120.0
C35B C36B C40B 112.5(19)
C35B C36B C31B 120.0
C31B C36B C40B 127.3(19)
C32B C31B N3B 123.0(18)
C36B C31B C32B 120.0
C36B C31B N3B 116.9(18)
C31B N3B P3 129(2)
C42A C40A C41A 110(3)
C42A C40A C36A 110(3)
C41A C40A C36A 108(3)
C38A C37A C39A 100(3)
C32A C37A C38A 116(3)
C32A C37A C39A 110(3)
C35A C34A C33A 120.0
C34A C35A C36A 120.0
C35A C36A C40A 117.0(17)
C31A C36A C40A 122.2(17)
C31A C36A C35A 120.0
C36A C31A N3A 114.6(18)
C32A C31A N3A 125.3(18)
C32A C31A C36A 120.0
C31A C32A C37A 118.5(19)
C31A C32A C33A 120.0
C33A C32A C37A 121.5(19)
C32A C33A C34A 120.0

loop_
_geom_bond_atom_site_label_1
_geom_bond_atom_site_label_2
_geom_bond_distance
P1 N1 1.549(5)
P1 C14A 1.92(3)
P1 C15A 1.88(2)
P1 C13A 1.62(2)
P1 C15B 1.67(3)
P1 C14B 1.88(3)
P1 C13B 1.95(3)
P2 N2 1.541(6)
P2 C28B 1.77(4)
P2 C30A 1.93(3)
P2 C29A 1.90(3)
P2 C28A 1.82(3)
P2 C30B 1.74(3)
P2 C29B 1.73(3)
P3 C45 1.75(2)
P3 N3A 1.63(3)
P3 C43 1.781(10)
P3 C44 1.83(2)
P3 N3B 1.59(3)
N1 C1 1.412(6)
C16 N2 1.385(9)
C16 C21 1.43(2)
C16 C17 1.38(2)
C21 C20 1.269(17)
C21 C25 1.53(2)
C17 C18 1.539(17)
C17 C22 1.50(2)
C20 C19 1.388(17)
C19 C18 1.373(18)
C4 C5 1.3900
C4 C3 1.3900
C5 C6 1.3900
C6 C1 1.3900
C6 C10 1.426(18)
C1 C2 1.3900
C2 C3 1.3900
C2 C7 1.612(19)
C10 C12 1.65(2)
C10 C11 1.41(3)
N3A C31A 1.45(3)
C37B C32B 1.499(19)
C37B C38B 1.54(2)
C37B C39B 1.578(17)
C7 C8 1.43(3)
C7 C9 1.59(3)
C40B C36B 1.52(2)
C40B C42B 1.64(5)
C40B C41B 1.36(4)
C25 C27 1.45(2)
C25 C26 1.48(3)
C22 C23 1.49(3)
C22 C24 1.60(2)
C32B C33B 1.3900
C32B C31B 1.3900
C33B C34B 1.3900
C34B C35B 1.3900
C35B C36B 1.3900
C36B C31B 1.3900
C31B N3B 1.39(3)
C40A C42A 1.34(4)
C40A C41A 1.48(4)
C40A C36A 1.64(3)
C37A C38A 1.54(4)
C37A C32A 1.47(3)
C37A C39A 1.68(5)
C34A C35A 1.3900
C34A C33A 1.3900
C35A C36A 1.3900
C36A C31A 1.3900
C31A C32A 1.3900
C32A C33A 1.3900

loop_
_twin_individual_id
_twin_individual_mass_fraction_refined
1 0.49(10)
2 0.51(10)
